data_2006920
loop_
_publ_author_name
'Robinson, Paul D.'
'Hou, Yuqing'
'Lutfi, Hisham G.'
'Meyers, Cal Y.'

_publ_section_title
;
 Exclusivity of the <i>sp</i> Rotamers of
 9-(<i>o</i>-<i>tert</i>-Butylphenyl)fluorene and
 9-(<i>o</i>-<i>tert</i>-Butylphenyl)-9-fluorenol in Solution and the
 Crystalline State
;
_journal_issue 1
_journal_name_full 'Acta Crystallographica Section C'
_journal_page_first 73
_journal_page_last 77
_journal_paper_doi 10.1107/S0108270197012638
_journal_volume 54
_journal_year 1998
_chemical_formula_moiety 'C23 H22 O'
_chemical_formula_sum 'C23 H22 O'
_chemical_formula_weight 314.43
_chemical_name_systematic
;
9-(o-tert-butylphenyl)-9-fluorenol
;
_space_group_IT_number 14
_symmetry_cell_setting monoclinic
_symmetry_space_group_name_Hall '-P 2ybc'
_symmetry_space_group_name_H-M 'P 1 21/c 1'
_cell_angle_alpha 90.00
_cell_angle_beta 112.438(14)
_cell_angle_gamma 90.00
_cell_formula_units_Z 8
_cell_length_a 15.865(4)
_cell_length_b 11.886(6)
_cell_length_c 20.252(4)
_cell_measurement_reflns_used 25
_cell_measurement_temperature 296
_cell_measurement_theta_max 10.43
_cell_measurement_theta_min 10.10
_cell_volume 3530(2)
_computing_cell_refinement 'MSC/AFC Diffractometer Control Software'
_computing_data_collection
;MSC/AFC Diffractometer Control Software (Molecular Structure Corporation,
 1996)
;
_computing_data_reduction 'TEXSAN PROCESS  (Molecular Structure Corporation, 1995)'
_computing_molecular_graphics 'TEXSAN ORTEP (Johnson, 1965)'
_computing_publication_material 'TEXSAN, SHELXL93, and PLATON (Spek, 1990)'
_computing_structure_refinement 'TEXSAN LS and SHELXL93 (Sheldrick, 1993)'
_computing_structure_solution 'TEXSAN SHELXS86 (Sheldrick, 1985)'
_diffrn_ambient_temperature 296
_diffrn_measurement_device_type 'Rigaku AFC-5S diffractometer'
_diffrn_measurement_method '\w (rate 3\% min^-1^ in \w)'
_diffrn_radiation_monochromator graphite
_diffrn_radiation_source 'X-ray tube'
_diffrn_radiation_type 'Mo K\a'
_diffrn_radiation_wavelength 0.71069
_diffrn_reflns_av_R_equivalents 0.0133
_diffrn_reflns_av_sigmaI/netI 0.0656
_diffrn_reflns_limit_h_max 17
_diffrn_reflns_limit_h_min 0
_diffrn_reflns_limit_k_max 14
_diffrn_reflns_limit_k_min 0
_diffrn_reflns_limit_l_max 22
_diffrn_reflns_limit_l_min -24
_diffrn_reflns_number 6364
_diffrn_reflns_theta_max 25.00
_diffrn_reflns_theta_min 2.03
_diffrn_standards_decay_% 1.1
_diffrn_standards_interval_count 100
_diffrn_standards_number 3
_exptl_absorpt_coefficient_mu 0.070
_exptl_absorpt_correction_type none
_exptl_crystal_colour colorless
_exptl_crystal_density_diffrn 1.183
_exptl_crystal_density_meas ?
_exptl_crystal_description 'irregular fragment'
_exptl_crystal_F_000 1344
_exptl_crystal_size_max 0.44
_exptl_crystal_size_mid 0.41
_exptl_crystal_size_min 0.27
_refine_diff_density_max 0.144
_refine_diff_density_min -0.178
_refine_ls_extinction_method none
_refine_ls_goodness_of_fit_all 1.012
_refine_ls_goodness_of_fit_obs 1.111
_refine_ls_hydrogen_treatment mixed
_refine_ls_matrix_type full
_refine_ls_number_parameters 447
_refine_ls_number_reflns 6118
_refine_ls_number_restraints 0
_refine_ls_restrained_S_all 1.016
_refine_ls_restrained_S_obs 1.111
_refine_ls_R_factor_all 0.1362
_refine_ls_R_factor_gt 0.0424
_refine_ls_shift/esd_max -0.001
_refine_ls_shift/esd_mean 0.000
_refine_ls_structure_factor_coef Fsqd
_refine_ls_weighting_details 'w = 1/[\s^2^(Fo^2^)+(0.0620P)^2^+0.4512P] where P = (Fo^2^+2Fc^2^)/3'
_refine_ls_weighting_scheme calc
_refine_ls_wR_factor_all 0.1490
_refine_ls_wR_factor_ref 0.1074
_reflns_number_gt 2879
_reflns_number_total 6122
_reflns_threshold_expression I>2\s(I)
_cod_data_source_file fg1380.cif
_cod_data_source_block 1
_cod_depositor_comments
;
The following automatic conversions were performed:

'_exptl_crystal_density_meas' value 'not measured' was changed to '?'
- the value is perceived as not measured.

Automatic conversion script
Id: cif_fix_values 3008 2015-01-20 13:52:24Z robertas 
;
_cod_original_sg_symbol_H-M 'P 21/c'
_cod_database_code 2006920

loop_
_symmetry_equiv_pos_as_xyz
'x, y, z'
'-x, y+1/2, -z+1/2'
'-x, -y, -z'
'x, -y-1/2, z-1/2'

loop_
_atom_site_aniso_label
_atom_site_aniso_U_11
_atom_site_aniso_U_22
_atom_site_aniso_U_33
_atom_site_aniso_U_12
_atom_site_aniso_U_13
_atom_site_aniso_U_23
O1 .092(2) .0373(10) .0379(10) -.0019(10) .0163(10) .0000(9)
C1 .077(2) .072(2) .078(2) .011(2) .042(2) .009(2)
C2 .108(3) .091(3) .107(3) .023(2) .069(3) .024(2)
C3 .151(4) .081(3) .103(3) .038(3) .090(3) .024(2)
C4 .152(4) .054(2) .050(2) .019(2) .047(2) .0081(14)
C4a .093(2) .0366(15) .0403(15) .0032(15) .0264(15) .0031(11)
C4b .080(2) .0326(14) .0364(14) -.0014(14) .0034(14) -.0024(11)
C5 .100(3) .051(2) .049(2) -.006(2) -.004(2) -.0011(14)
C6 .087(3) .049(2) .081(3) -.003(2) -.028(2) -.007(2)
C7 .059(2) .058(2) .117(3) -.005(2) .010(2) -.019(2)
C8 .060(2) .060(2) .068(2) -.006(2) .015(2) -.0119(15)
C8a .057(2) .0357(14) .0439(14) -.0034(13) .0090(13) -.0070(11)
C9 .058(2) .0367(13) .0331(12) -.0006(12) .0125(12) -.0004(11)
C9a .070(2) .0379(15) .0465(15) .0069(14) .0250(14) .0011(11)
C1' .0453(15) .0409(14) .0398(13) -.0031(12) .0144(11) -.0030(11)
C2' .0446(15) .049(2) .0422(14) -.0088(12) .0158(11) -.0096(12)
C3' .086(2) .064(2) .048(2) -.013(2) .018(2) -.0171(15)
C4' .115(3) .045(2) .078(2) -.013(2) .028(2) -.020(2)
C5' .088(2) .041(2) .072(2) -.007(2) .022(2) -.0016(15)
C6' .066(2) .043(2) .0476(15) -.0032(14) .0145(13) -.0027(12)
C7' .048(2) .064(2) .0342(13) -.0066(14) .0104(11) -.0015(12)
C8' .107(3) .099(3) .039(2) -.022(2) .016(2) -.006(2)
C9' .049(2) .080(2) .059(2) .003(2) .0098(14) .013(2)
C10' .066(2) .071(2) .055(2) -.008(2) .0307(14) .0007(14)
O1X .103(2) .0348(10) .0628(12) -.0039(11) .0261(11) -.0090(10)
C1X .111(3) .052(2) .052(2) -.014(2) .023(2) .0066(14)
C2X .154(4) .071(2) .060(2) -.022(3) .036(2) .012(2)
C3X .190(5) .080(3) .086(3) -.033(3) .083(3) -.001(2)
C4X .125(3) .074(2) .112(3) -.035(2) .072(3) -.007(2)
C4aX .089(3) .049(2) .075(2) -.023(2) .036(2) -.007(2)
C4bX .070(2) .051(2) .078(2) -.018(2) .013(2) -.003(2)
C5X .075(3) .089(3) .128(3) -.019(2) .022(2) -.001(3)
C6X .075(3) .101(3) .133(4) -.014(2) -.015(3) .006(3)
C7X .100(3) .096(3) .082(3) -.023(3) -.020(3) .009(2)
C8X .090(3) .066(2) .052(2) -.022(2) -.001(2) .0018(15)
C8aX .071(2) .044(2) .052(2) -.0172(14) .0074(15) -.0009(13)
C9X .073(2) .0360(15) .0379(13) -.0063(13) .0150(13) -.0019(11)
C9aX .083(2) .0368(14) .045(2) -.0164(14) .0199(14) -.0006(12)
C1'X .061(2) .0336(14) .0306(12) -.0033(12) .0125(12) -.0002(10)
C2'X .060(2) .043(2) .0367(13) .0013(13) .0115(12) .0039(11)
C3'X .056(2) .050(2) .059(2) -.0059(15) .0147(14) .0071(14)
C4'X .069(2) .040(2) .063(2) -.0110(15) .013(2) .0000(13)
C5'X .078(2) .038(2) .049(2) .0006(15) .0180(15) -.0054(12)
C6'X .066(2) .044(2) .0421(14) -.0051(14) .0205(13) -.0023(12)
C7'X .073(2) .061(2) .058(2) .008(2) .025(2) -.0036(14)
C8'X .085(3) .104(3) .115(3) .008(2) .054(2) -.010(2)
C9'X .095(3) .062(2) .097(3) .026(2) .025(2) .001(2)
C10'X .117(3) .100(3) .068(2) .006(2) .047(2) -.021(2)

loop_
_atom_site_label
_atom_site_fract_x
_atom_site_fract_y
_atom_site_fract_z
_atom_site_U_iso_or_equiv
_atom_site_thermal_displace_type
_atom_site_calc_flag
_atom_site_refinement_flags
_atom_site_occupancy
_atom_site_disorder_group
_atom_site_type_symbol
O1 .73558(14) .0311(2) .46540(9) .0584(5) Uani d . 1 . O
C1 .6076(2) -.0814(3) .5352(2) .0720(9) Uani d . 1 . C
C2 .5749(3) -.0797(3) .5894(2) .0934(11) Uani d . 1 . C
C3 .6340(4) -.0729(3) .6587(2) .0992(13) Uani d . 1 . C
C4 .7273(3) -.0712(2) .6777(2) .0826(11) Uani d . 1 . C
C4a .7610(2) -.0743(2) .62282(13) .0565(7) Uani d . 1 . C
C4b .8537(2) -.0762(2) .62451(12) .0552(7) Uani d . 1 . C
C5 .9367(3) -.0729(2) .6811(2) .0760(10) Uani d . 1 . C
C6 1.0149(3) -.0773(3) .6682(2) .0904(12) Uani d . 1 . C
C7 1.0121(2) -.0852(3) .5992(2) .0849(10) Uani d . 1 . C
C8 .9279(2) -.0859(2) .5412(2) .0656(8) Uani d . 1 . C
C8a .8498(2) -.0805(2) .55441(12) .0486(6) Uani d . 1 . C
C9 .7510(2) -.0751(2) .50098(11) .0440(6) Uani d . 1 . C
C9a .7000(2) -.0782(2) .55176(13) .0505(7) Uani d . 1 . C
C1' .7254(2) -.1762(2) .44955(12) .0426(6) Uani d . 1 . C
C2' .6873(2) -.1827(2) .37396(12) .0456(6) Uani d . 1 . C
C3' .6718(2) -.2921(3) .34568(15) .0685(8) Uani d . 1 . C
C4' .6919(2) -.3890(3) .3854(2) .0819(10) Uani d . 1 . C
C5' .7295(2) -.3816(2) .4580(2) .0698(8) Uani d . 1 . C
C6' .7449(2) -.2768(2) .48815(14) .0543(7) Uani d . 1 . C
C7' .6630(2) -.0834(2) .32014(12) .0501(6) Uani d . 1 . C
C8' .6234(2) -.1247(3) .24174(14) .0852(10) Uani d . 1 . C
C9' .5890(2) -.0088(3) .32820(14) .0661(8) Uani d . 1 . C
C10' .7490(2) -.0177(2) .32804(14) .0617(8) Uani d . 1 . C
H1 .5672 -.0848 .4878 .086 Uiso calc R 1 . H
H2 .5125 -.0831 .5785 .112 Uiso calc R 1 . H
H3 .6108 -.0694 .6945 .119 Uiso calc R 1 . H
H4 .7667 -.0680 .7254 .099 Uiso calc R 1 . H
H5 .9394 -.0677 .7276 .091 Uiso calc R 1 . H
H6 1.0710 -.0749 .7064 .108 Uiso calc R 1 . H
H7 1.0660 -.0901 .5913 .102 Uiso calc R 1 . H
H8 .9253 -.0899 .4946 .079 Uiso calc R 1 . H
H9 .749(2) .082(3) .498(2) .105(13) Uiso d . 1 . H
H3' .6458 -.2994 .29623 .082 Uiso calc R 1 . H
H4' .6801 -.4589 .3631 .098 Uiso calc R 1 . H
H5' .7442 -.4459 .4862 .084 Uiso calc R 1 . H
H6' .7700 -.2722 .53774 .065 Uiso calc R 1 . H
H8'a .5690 -.1676 .2335 .128 Uiso calc R 1 . H
H8'b .6675 -.1712 .2330 .128 Uiso calc R 1 . H
H8'c .6091 -.0611 .21016 .128 Uiso calc R 1 . H
H9'a .5353 -.0530 .3203 .099 Uiso calc R 1 . H
H9'b .5746 .0511 .2939 .099 Uiso calc R 1 . H
H9'c .6106 .0222 .3755 .099 Uiso calc R 1 . H
H10'a .7920 -.0672 .3201 .093 Uiso calc R 1 . H
H10'b .7754 .0132 .3753 .093 Uiso calc R 1 . H
H10'c .7336 .0422 .2936 .093 Uiso calc R 1 . H
O1X .7991(2) .1884(2) .58744(11) .0686(6) Uani d . 1 . O
C1X .8099(2) .2191(2) .74427(15) .0743(9) Uani d . 1 . C
C2X .7770(4) .1918(3) .7967(2) .0967(13) Uani d . 1 . C
C3X .6858(4) .2010(3) .7839(2) .109(2) Uani d . 1 . C
C4X .6242(3) .2360(3) .7187(2) .0952(12) Uani d . 1 . C
C4aX .6556(2) .2630(2) .6656(2) .0697(8) Uani d . 1 . C
C4bX .6073(2) .2996(2) .5912(2) .0707(9) Uani d . 1 . C
C5X .5154(3) .3204(3) .5526(3) .1024(12) Uani d . 1 . C
C6X .4894(3) .3523(4) .4823(3) .119(2) Uani d . 1 . C
C7X .5512(3) .3628(3) .4505(2) .1093(14) Uani d . 1 . C
C8X .6427(2) .3433(2) .4888(2) .0778(10) Uani d . 1 . C
C8aX .6711(2) .3118(2) .55974(14) .0601(8) Uani d . 1 . C
C9X .7667(2) .2865(2) .61231(12) .0508(7) Uani d . 1 . C
C9aX .7480(2) .2548(2) .67882(13) .0566(7) Uani d . 1 . C
C1'X .8287(2) .3920(2) .62511(11) .0431(6) Uani d . 1 . C
C2'X .9113(2) .4112(2) .61530(12) .0484(7) Uani d . 1 . C
C3'X .9475(2) .5200(2) .63068(14) .0573(7) Uani d . 1 . C
C4'X .9084(2) .6061(2) .65397(14) .0609(8) Uani d . 1 . C
C5'X .8291(2) .5874(2) .66376(13) .0568(7) Uani d . 1 . C
C6'X .7911(2) .4820(2) .64927(12) .0506(7) Uani d . 1 . C
C7'X .9652(2) .3260(2) .58925(14) .0639(8) Uani d . 1 . C
C8'X 1.0534(2) .3756(3) .5862(2) .0967(11) Uani d . 1 . C
C9'X .9977(2) .2257(3) .6419(2) .0886(11) Uani d . 1 . C
C10'X .9070(3) .2894(3) .5120(2) .0915(11) Uani d . 1 . C
H1X .8717 .2137 .75298 .089 Uiso calc R 1 . H
H2X .8172 .1668 .8410 .116 Uiso calc R 1 . H
H3X .6654 .1833 .8200 .131 Uiso calc R 1 . H
H4X .5625 .2415 .7104 .114 Uiso calc R 1 . H
H5X .4728 .3129 .5737 .123 Uiso calc R 1 . H
H6X .4282 .3672 .4557 .143 Uiso calc R 1 . H
H7X .5313 .3833 .4026 .131 Uiso calc R 1 . H
H8X .6847 .3513 .4672 .093 Uiso calc R 1 . H
H9X .808(4) .139(4) .619(3) .19(2) Uiso d . 1 . H
H3'X 1.0018 .5348 .62470 .069 Uiso calc R 1 . H
H4'X .9356 .6767 .66302 .073 Uiso calc R 1 . H
H5'X .8016 .6445 .67981 .068 Uiso calc R 1 . H
H6'X .7370 .4696 .65590 .061 Uiso calc R 1 . H
H8'aX 1.0843 .3189 .5703 .145 Uiso calc R 1 . H
H8'bX 1.0923 .4010 .6330 .145 Uiso calc R 1 . H
H8'cX 1.0385 .4380 .5536 .145 Uiso calc R 1 . H
H9'aX 1.0418 .2516 .6866 .133 Uiso calc R 1 . H
H9'bX 1.0250 .1696 .6222 .133 Uiso calc R 1 . H
H9'cX .9465 .1937 .6494 .133 Uiso calc R 1 . H
H10'aX .9391 .2328 .4970 .137 Uiso calc R 1 . H
H10'bX .8957 .3532 .4808 .137 Uiso calc R 1 . H
H10'cX .8500 .2594 .5102 .137 Uiso calc R 1 . H

loop_
_atom_type_symbol
_atom_type_description
_atom_type_scat_dispersion_real
_atom_type_scat_dispersion_imag
_atom_type_scat_source
C C 0.0033 0.0016 'International Tables Vol C Tables 4.2.6.8 and 6.1.1.4'
H H 0.0000 0.0000 'International Tables Vol C Tables 4.2.6.8 and 6.1.1.4'
O O 0.0106 0.0060 'International Tables Vol C Tables 4.2.6.8 and 6.1.1.4'

loop_
_geom_angle_atom_site_label_1
_geom_angle_atom_site_label_2
_geom_angle_atom_site_label_3
_geom_angle
_geom_angle_publ_flag
O1 C9 C8a 109.0(2) yes
O1 C9 C9a 109.1(2) yes
O1 C9 C1' 113.5(2) yes
C1' C2' C7' 127.3(2) yes
C3' C2' C7' 117.4(2) yes
O1X C9X C8aX 108.1(2) yes
O1X C9X C9aX 108.8(2) yes
O1X C9X C1'X 115.1(2) yes
C1'X C2'X C7'X 127.3(2) yes
C3'X C2'X C7'X 116.6(3) yes
C9 O1 H9 107(2) no
C6' C1' C2' 118.0(2) no
C6' C1' C9 110.2(2) no
C2' C1' C9 131.8(2) no
C9a C1 C2 119.7(3) no
C3' C2' C1' 115.3(2) no
C3 C2 C1 120.1(4) no
C4' C3' C2' 125.0(3) no
C2 C3 C4 122.1(3) no
C3 C4 C4a 118.1(3) no
C5' C4' C3' 119.1(3) no
C9a C4a C4 119.6(3) no
C9a C4a C4b 108.6(2) no
C4 C4a C4b 131.8(3) no
C4' C5' C6' 118.1(3) no
C6 C5 C4b 119.5(3) no
C5' C6' C1' 124.5(2) no
C5 C6 C7 121.0(3) no
C6 C7 C8 119.9(3) no
C10' C7' C9' 112.6(2) no
C10' C7' C8' 105.5(2) no
C9' C7' C8' 105.4(2) no
C10' C7' C2' 110.0(2) no
C9' C7' C2' 111.2(2) no
C5 C4b C8a 120.2(3) no
C5 C4b C4a 130.9(3) no
C8a C4b C4a 108.9(2) no
C8' C7' C2' 111.9(2) no
C8 C8a C4b 120.6(3) no
C8 C8a C9 128.7(2) no
C4b C8a C9 110.7(2) no
C8a C8 C7 118.8(3) no
C8a C9 C9a 100.7(2) no
C8a C9 C1' 112.3(2) no
C9a C9 C1' 111.4(2) no
C1 C9a C4a 120.5(3) no
C1 C9a C9 128.6(2) no
C4a C9a C9 110.9(2) no
C9X O1X H9X 107(4) no
C8aX C9X C9aX 100.9(2) no
C9aX C1X C2X 117.9(4) no
C6'X C1'X C2'X 117.7(2) no
C6'X C1'X C9X 110.4(2) no
C2'X C1'X C9X 131.8(2) no
C3X C2X C1X 120.9(4) no
C3'X C2'X C1'X 116.2(2) no
C2X C3X C4X 121.2(4) no
C4'X C3'X C2'X 124.3(3) no
C3X C4X C4aX 118.8(4) no
C4X C4aX C9aX 119.9(3) no
C4X C4aX C4bX 131.6(4) no
C9aX C4aX C4bX 108.5(3) no
C5'X C4'X C3'X 119.5(3) no
C6X C5X C4bX 117.8(4) no
C4'X C5'X C6'X 118.2(3) no
C7X C6X C5X 121.8(4) no
C5'X C6'X C1'X 124.1(3) no
C6X C7X C8X 120.6(4) no
C8'X C7'X C2'X 113.1(3) no
C8'X C7'X C10'X 105.6(3) no
C2'X C7'X C10'X 109.6(2) no
C8'X C7'X C9'X 104.6(3) no
C2'X C7'X C9'X 110.6(2) no
C10'X C7'X C9'X 113.1(3) no
C7X C8X C8aX 119.0(4) no
C8X C8aX C4bX 119.9(3) no
C8X C8aX C9X 128.7(3) no
C4bX C8aX C9X 111.4(2) no
C5X C4bX C8aX 121.0(3) no
C5X C4bX C4aX 130.7(4) no
C8aX C4bX C4aX 108.3(3) no
C8aX C9X C1'X 111.0(2) no
C9aX C9X C1'X 112.0(2) no
C1X C9aX C4aX 121.2(3) no
C1X C9aX C9X 127.8(3) no
C4aX C9aX C9X 110.9(2) no
C7' C10' H10'a 109.5 no
C7' C10' H10'b 109.5 no
C7' C10' H10'c 109.5 no
H10'a C10' H10'b 109.5 no
H10'a C10' H10'c 109.5 no
H10'b C10' H10'c 109.5 no
C9a C1 H1 120.2 no
C2 C1 H1 120.2 no
C3 C2 H2 120.0 no
C1 C2 H2 120.0 no
C3 C4 H4 121.0 no
C5' C4' H4' 120.4 no
C3' C4' H4' 120.4 no
C4a C4 H4 121.0 no
C2 C3 H3 119.0 no
C4 C3 H3 119.0 no
C4' C5' H5' 121.0 no
C4' C3' H3' 117.5 no
C2' C3' H3' 117.5 no
C6' C5' H5' 121.0 no
C6 C5 H5 120.3 no
C4b C5 H5 120.3 no
C5' C6' H6' 117.8 no
C1' C6' H6' 117.77 no
C6 C7 H7 120.1 no
C8 C7 H7 120.1 no
C5 C6 H6 119.5 no
C7 C6 H6 119.5 no
C7' C8' H8'a 109.5 no
C7' C8' H8'b 109.5 no
H8'a C8' H8'b 109.5 no
C7' C8' H8'c 109.5 no
H8'a C8' H8'c 109.5 no
H8'b C8' H8'c 109.5 no
C8a C8 H8 120.6 no
C7 C8 H8 120.6 no
C7' C9' H9'a 109.5 no
C7' C9' H9'b 109.47 no
H9'a C9' H9'b 109.5 no
C7' C9' H9'c 109.47 no
H9'a C9' H9'c 109.5 no
H9'b C9' H9'c 109.5 no
C7'X C9'X H9'aX 109.5 no
C7'X C9'X H9'bX 109.5 no
H9'aX C9'X H9'bX 109.5 no
C7'X C9'X H9'cX 109.5 no
H9'aX C9'X H9'cX 109.5 no
H9'bX C9'X H9'cX 109.5 no
C7'X C10'X H10'aX 109.5 no
C7'X C10'X H10'bX 109.5 no
H10'aX C10'X H10'bX 109.5 no
C7'X C10'X H10'cX 109.5 no
H10'aX C10'X H10'cX 109.5 no
H10'bX C10'X H10'cX 109.5 no
C9aX C1X H1X 121.0 no
C2X C1X H1X 121.0 no
C3X C2X H2X 119.6 no
C1X C2X H2X 119.6 no
C2X C3X H3X 119.4 no
C5'X C4'X H4'X 120.2 no
C3'X C4'X H4'X 120.2 no
C4X C3X H3X 119.4 no
C3X C4X H4X 120.6 no
C4aX C4X H4X 120.6 no
C4'X C3'X H3'X 117.8 no
C2'X C3'X H3'X 117.8 no
C6X C5X H5X 121.1 no
C4bX C5X H5X 121.1 no
C4'X C5'X H5'X 120.9 no
C6'X C5'X H5'X 120.9 no
C7X C6X H6X 119.1 no
C5X C6X H6X 119.1 no
C5'X C6'X H6'X 117.9 no
C1'X C6'X H6'X 117.95 no
C6X C7X H7X 119.7 no
C8X C7X H7X 119.7 no
C7X C8X H8X 120.5 no
C8aX C8X H8X 120.5 no
C7'X C8'X H8'aX 109.5 no
C7'X C8'X H8'bX 109.5 no
H8'aX C8'X H8'bX 109.5 no
C7'X C8'X H8'cX 109.5 no
H8'aX C8'X H8'cX 109.5 no
H8'bX C8'X H8'cX 109.5 no

loop_
_geom_bond_atom_site_label_1
_geom_bond_atom_site_label_2
_geom_bond_site_symmetry_2
_geom_bond_distance
_geom_bond_publ_flag
O1 C9 . 1.428(3) yes
C8a C9 . 1.529(3) yes
C9 C9a . 1.532(3) yes
C1' C9 . 1.540(3) yes
C1' C2' . 1.417(3) yes
C2' C7' . 1.552(3) yes
C2' C3' . 1.404(4) yes
O1X C9X . 1.440(3) yes
C8aX C9X . 1.515(4) yes
C9X C9aX . 1.533(4) yes
C1'X C9X . 1.553(3) yes
C1'X C2'X . 1.417(3) yes
C2'X C7'X . 1.543(4) yes
C2'X C3'X . 1.401(4) yes
C1' C6' . 1.397(3) no
C1 C9a . 1.375(4) no
C1 C2 . 1.382(4) no
C2 C3 . 1.360(5) no
C3' C4' . 1.371(4) no
C3 C4 . 1.381(5) no
C4 C4a . 1.405(4) no
C4' C5' . 1.362(4) no
C4a C9a . 1.395(3) no
C4a C4b . 1.459(4) no
C5' C6' . 1.367(4) no
C6 C7 . 1.385(5) no
C7 C8 . 1.403(4) no
C7' C10' . 1.527(3) no
C7' C9' . 1.528(4) no
C7' C8' . 1.548(3) no
C5 C6 . 1.361(5) no
C5 C4b . 1.377(4) no
C8a C8 . 1.365(4) no
C8a C4b . 1.398(3) no
C1X C9aX . 1.381(4) no
C1X C2X . 1.389(5) no
C1'X C6'X . 1.401(3) no
C2X C3X . 1.373(5) no
C3X C4X . 1.373(5) no
C3'X C4'X . 1.371(4) no
C4X C4aX . 1.385(5) no
C4aX C9aX . 1.390(4) no
C4aX C4bX . 1.471(4) no
C4'X C5'X . 1.364(4) no
C5X C6X . 1.376(6) no
C5X C4bX . 1.388(5) no
C5'X C6'X . 1.373(3) no
C6X C7X . 1.369(6) no
C7X C8X . 1.379(5) no
C7'X C8'X . 1.541(4) no
C7'X C10'X . 1.544(4) no
C7'X C9'X . 1.551(4) no
C8X C8aX . 1.384(4) no
C8aX C4bX . 1.393(4) no
O1 H9 . .86(3) no
C8' H8'a . .96 no
C8' H8'b . .96 no
C8' H8'c . .96 no
C9' H9'a . .96 no
C9' H9'b . .96 no
C9' H9'c . .96 no
C10' H10'a . .96 no
C10' H10'b . .96 no
C10' H10'c . .96 no
C8 H8 . .93 no
C4' H4' . .93 no
C3 H3 . .93 no
C5 H5 . .93 no
C3' H3' . .93 no
C2 H2 . .93 no
C4 H4 . .93 no
C5' H5' . .93 no
C6' H6' . .93 no
C6 H6 . .93 no
C7 H7 . .93 no
C1 H1 . .93 no
O1X H9X . .83(5) no
C7X H7X . .93 no
C3'X H3'X . .93 no
C5X H5X . .93 no
C6'X H6'X . .93 no
C6X H6X . .93 no
C2X H2X . .93 no
C4X H4X . .93 no
C4'X H4'X . .93 no
C5'X H5'X . .93 no
C8X H8X . .93 no
C1X H1X . .93 no
C3X H3X . .93 no
C10'X H10'aX . .96 no
C10'X H10'bX . .96 no
C10'X H10'cX . .96 no
C9'X H9'aX . .96 no
C9'X H9'bX . .96 no
C9'X H9'cX . .96 no
C8'X H8'aX . .96 no
C8'X H8'bX . .96 no
C8'X H8'cX . .96 no

loop_
_geom_hbond_atom_site_label_D
_geom_hbond_atom_site_label_H
_geom_hbond_atom_site_label_A
_geom_hbond_distance_DH
_geom_hbond_distance_HA
_geom_hbond_distance_DA
_geom_hbond_angle_DHA
_geom_hbond_publ_flag
O1 H9 O1X 0.86(3) 2.10(3) 2.953(3) 171(3) yes

loop_
_geom_torsion_atom_site_label_1
_geom_torsion_atom_site_label_2
_geom_torsion_atom_site_label_3
_geom_torsion_atom_site_label_4
_geom_torsion
_geom_torsion_publ_flag
C1 C9a C9 C1' -57.1(3) yes
C1 C9a C9 O1 69.0(3) yes
C7' C2' C3' C4' 177.9(3) yes
C6' C1' C2' C7' -177.9(2) yes
C8a C9 C9a C1 -176.3(3) yes
C8 C8a C9 C9a 176.6(3) yes
C2' C1' C9 O1 -2.0(4) yes
C6' C1' C9 O1 178.2(2) yes
H9 O1 C9 C1' 177(2) yes
C6' C1' C2' C3' 0.9(4) no
C9 C1' C2' C3' -178.8(3) no
C9 C1' C2' C7' 2.4(4) no
C9a C1 C2 C3 1.1(5) no
C1' C2' C3' C4' -1.1(4) no
C1 C2 C3 C4 -2.0(6) no
C2 C3 C4 C4a 1.3(5) no
C2' C3' C4' C5' 0.4(5) no
C3 C4 C4a C9a 0.4(4) no
C3 C4 C4a C4b -178.4(3) no
C3' C4' C5' C6' 0.5(5) no
C4' C5' C6' C1' -0.6(5) no
C2' C1' C6' C5' -0.2(4) no
C9 C1' C6' C5' 179.6(3) no
C4b C5 C6 C7 -0.1(5) no
C5 C6 C7 C8 1.7(5) no
C3' C2' C7' C10' -116.3(3) no
C1' C2' C7' C10' 62.5(3) no
C3' C2' C7' C9' 118.3(3) no
C1' C2' C7' C9' -62.9(3) no
C3' C2' C7' C8' 0.6(3) no
C1' C2' C7' C8' 179.4(3) no
C4b C8a C8 C7 -1.0(4) no
C9 C8a C8 C7 177.2(2) no
C6 C7 C8 C8a -1.1(4) no
C8 C8a C9 O1 -68.7(3) no
C4b C8a C9 O1 109.6(2) no
C4b C8a C9 C9a -5.0(2) no
C8 C8a C9 C1' 58.0(3) no
C4b C8a C9 C1' -123.6(2) no
C6' C1' C9 C8a 53.9(3) no
C2' C1' C9 C8a -126.3(3) no
C6' C1' C9 C9a -58.1(3) no
C2' C1' C9 C9a 121.6(3) no
C2 C1 C9a C4a 0.6(4) no
C2 C1 C9a C9 -177.6(3) no
C4 C4a C9a C1 -1.3(4) no
C4b C4a C9a C1 177.7(2) no
C4 C4a C9a C9 177.1(2) no
C4b C4a C9a C9 -3.8(3) no
O1 C9 C9a C4a -109.3(2) no
C8a C9 C9a C4a 5.3(3) no
C1' C9 C9a C4a 124.6(2) no
C6 C5 C4b C8a -2.0(4) no
C6 C5 C4b C4a 179.2(3) no
C8 C8a C4b C5 2.5(4) no
C9 C8a C4b C5 -175.9(2) no
C8 C8a C4b C4a -178.4(2) no
C9 C8a C4b C4a 3.2(3) no
C9a C4a C4b C5 179.4(3) no
C4 C4a C4b C5 -1.7(5) no
C9a C4a C4b C8a 0.4(3) no
C4 C4a C4b C8a 179.3(3) no
C1X C9aX C9X C1'X -64.5(3) yes
C1X C9aX C9X O1X 63.9(3) yes
C7'X C2'X C3'X C4'X 179.6(2) yes
C6'X C1'X C2'X C7'X -179.9(2) yes
C8aX C9X C9aX C1X 177.5(3) yes
C8X C8aX C9X C9aX -178.6(3) yes
C2'X C1'X C9X O1X 1.7(4) yes
C6'X C1'X C9X O1X -179.9(2) yes
H9X O1X C9X C1'X 118(5) yes
C9aX C1X C2X C3X -0.7(5) no
C6'X C1'X C2'X C3'X -0.2(3) no
C9X C1'X C2'X C3'X 178.1(2) no
C9X C1'X C2'X C7'X -1.5(4) no
C1X C2X C3X C4X 1.0(6) no
C1'X C2'X C3'X C4'X 0.0(4) no
C2X C3X C4X C4aX -0.5(6) no
C3X C4X C4aX C9aX -0.2(5) no
C3X C4X C4aX C4bX 178.3(3) no
C2'X C3'X C4'X C5'X 0.4(4) no
C3'X C4'X C5'X C6'X -0.4(4) no
C4bX C5X C6X C7X 0.5(6) no
C4'X C5'X C6'X C1'X 0.1(4) no
C2'X C1'X C6'X C5'X 0.2(3) no
C9X C1'X C6'X C5'X -178.5(2) no
C5X C6X C7X C8X -1.1(7) no
C3'X C2'X C7'X C8'X 1.4(3) no
C1'X C2'X C7'X C8'X -178.9(2) no
C3'X C2'X C7'X C10'X -116.1(3) no
C1'X C2'X C7'X C10'X 63.5(3) no
C3'X C2'X C7'X C9'X 118.4(3) no
C1'X C2'X C7'X C9'X -61.9(3) no
C6X C7X C8X C8aX 0.7(6) no
C7X C8X C8aX C4bX 0.3(4) no
C7X C8X C8aX C9X -179.7(3) no
C8X C8aX C9X O1X -64.5(3) no
C4bX C8aX C9X O1X 115.5(3) no
C4bX C8aX C9X C9aX 1.4(3) no
C8X C8aX C9X C1'X 62.6(4) no
C4bX C8aX C9X C1'X -117.4(2) no
C6'X C1'X C9X C8aX 57.0(3) no
C2'X C1'X C9X C8aX -121.5(3) no
C6'X C1'X C9X C9aX -54.8(3) no
C2'X C1'X C9X C9aX 126.7(3) no
C2X C1X C9aX C4aX 0.0(4) no
C2X C1X C9aX C9X -178.2(3) no
C4X C4aX C9aX C1X 0.5(4) no
C4bX C4aX C9aX C1X -178.4(2) no
C4X C4aX C9aX C9X 178.9(3) no
C4bX C4aX C9aX C9X 0.1(3) no
O1X C9X C9aX C4aX -114.4(3) no
C8aX C9X C9aX C4aX -0.8(3) no
C1'X C9X C9aX C4aX 117.2(2) no
C6X C5X C4bX C8aX 0.5(5) no
C6X C5X C4bX C4aX -178.8(3) no
C8X C8aX C4bX C5X -0.9(4) no
C9X C8aX C4bX C5X 179.1(3) no
C8X C8aX C4bX C4aX 178.5(3) no
C9X C8aX C4bX C4aX -1.4(3) no
C4X C4aX C4bX C5X 1.6(6) no
C9aX C4aX C4bX C5X -179.8(3) no
C4X C4aX C4bX C8aX -177.9(3) no
C9aX C4aX C4bX C8aX 0.8(3) no

loop_
_cod_related_entry_id
_cod_related_entry_database
_cod_related_entry_code
1 ChemSpider 24729155
